data_7102276
loop_
_publ_author_name
'Davidson, Reagan J'
'Weigand, Jan J'
'Burford, Neil'
'Cameron, T Stanley'
'Decken, Andreas'
'Werner-Zwanziger, Ulrike'

_publ_section_title
;
 Bifunctional diphosphorus Lewis acids from cyclodiphosphadiazanes.
;
_journal_issue 44
_journal_name_full 'Chemical communications (Cambridge, England)'
_journal_page_first 4671
_journal_page_last 4673
_journal_paper_doi 10.1039/b710853b
_journal_year 2007
_chemical_formula_sum 'C25 H28 F6 N4 O6 P2 S2'
_chemical_formula_weight 720.57
_space_group_IT_number 2
_symmetry_cell_setting triclinic
_symmetry_Int_Tables_number 2
_symmetry_space_group_name_Hall '-P 1'
_symmetry_space_group_name_H-M 'P -1'
_atom_sites_solution_hydrogens geom
_atom_sites_solution_primary direct
_atom_sites_solution_secondary difmap
_audit_creation_method SHELXL-97
_cell_angle_alpha 75.406(5)
_cell_angle_beta 81.369(5)
_cell_angle_gamma 86.308(5)
_cell_formula_units_Z 2
_cell_length_a 8.871(3)
_cell_length_b 11.269(4)
_cell_length_c 16.513(6)
_cell_measurement_reflns_used 5483
_cell_measurement_temperature 173(1)
_cell_measurement_theta_max 28.11
_cell_measurement_theta_min 2.32
_cell_volume 1578.9(9)
_computing_cell_refinement 'Bruker SMART'
_computing_data_collection 'Bruker SMART'
_computing_data_reduction 'Bruker SAINT'
_computing_molecular_graphics 'Bruker SHELXTL'
_computing_publication_material 'Bruker SHELXTL'
_computing_structure_refinement 'SHELXL-97 (Sheldrick, 1997)'
_computing_structure_solution 'SHELXS-97 (Sheldrick, 1997)'
_diffrn_ambient_temperature 173(1)
_diffrn_measured_fraction_theta_full 0.994
_diffrn_measured_fraction_theta_max 0.936
_diffrn_measurement_device_type 'CCD area detector'
_diffrn_measurement_method 'phi and omega scans'
_diffrn_radiation_monochromator graphite
_diffrn_radiation_probe x-ray
_diffrn_radiation_type MoK\a
_diffrn_radiation_wavelength 0.71073
_diffrn_reflns_av_R_equivalents 0.0288
_diffrn_reflns_av_sigmaI/netI 0.0545
_diffrn_reflns_limit_h_max 11
_diffrn_reflns_limit_h_min -11
_diffrn_reflns_limit_k_max 14
_diffrn_reflns_limit_k_min -14
_diffrn_reflns_limit_l_max 21
_diffrn_reflns_limit_l_min -21
_diffrn_reflns_number 10866
_diffrn_reflns_theta_full 25.00
_diffrn_reflns_theta_max 27.50
_diffrn_reflns_theta_min 1.29
_diffrn_source 'fine-focus sealed tube'
_diffrn_source_type K760
_diffrn_standards_decay_% 0
_diffrn_standards_interval_count 0
_diffrn_standards_interval_time 0
_diffrn_standards_number 0
_exptl_absorpt_coefficient_mu 0.351
_exptl_absorpt_correction_T_max 0.9827
_exptl_absorpt_correction_T_min 0.8580
_exptl_absorpt_correction_type multi-scan
_exptl_absorpt_process_details 'SADABS (Sheldrick, 1997b)'
_exptl_crystal_colour Colourless
_exptl_crystal_density_diffrn 1.516
_exptl_crystal_density_method 'not measured'
_exptl_crystal_description Rod
_exptl_crystal_F_000 740
_exptl_crystal_size_max 0.45
_exptl_crystal_size_mid 0.10
_exptl_crystal_size_min 0.05
_refine_diff_density_max 0.517
_refine_diff_density_min -0.377
_refine_diff_density_rms 0.059
_refine_ls_extinction_method none
_refine_ls_goodness_of_fit_ref 1.043
_refine_ls_hydrogen_treatment constr
_refine_ls_matrix_type full
_refine_ls_number_parameters 421
_refine_ls_number_reflns 6807
_refine_ls_number_restraints 0
_refine_ls_restrained_S_all 1.043
_refine_ls_R_factor_all 0.0713
_refine_ls_R_factor_gt 0.0446
_refine_ls_shift/su_max 0.000
_refine_ls_shift/su_mean 0.000
_refine_ls_structure_factor_coef Fsqd
_refine_ls_weighting_details 'calc w=1/[\s^2^(Fo^2^)+(0.0546P)^2^+0.7642P] where P=(Fo^2^+2Fc^2^)/3'
_refine_ls_weighting_scheme calc
_refine_ls_wR_factor_gt 0.1096
_refine_ls_wR_factor_ref 0.1283
_reflns_number_gt 4850
_reflns_number_total 6807
_reflns_threshold_expression 'I > 2\s(I)'
_cod_data_source_file b710853b.txt
_cod_data_source_block nb070163
_cod_database_code 7102276

loop_
_symmetry_equiv_pos_as_xyz
'x, y, z'
'-x, -y, -z'

loop_
_atom_site_label
_atom_site_type_symbol
_atom_site_fract_x
_atom_site_fract_y
_atom_site_fract_z
_atom_site_U_iso_or_equiv
_atom_site_adp_type
_atom_site_occupancy
_atom_site_symmetry_multiplicity
_atom_site_calc_flag
_atom_site_refinement_flags
P1 P 1.00862(8) 0.69195(6) 0.36739(4) 0.03016(16) Uani 1 1 d .
P2 P 0.90953(7) 0.85617(6) 0.24733(4) 0.02926(16) Uani 1 1 d .
N1 N 1.0774(2) 0.78003(19) 0.27108(13) 0.0311(5) Uani 1 1 d .
N2 N 0.8382(2) 0.74596(19) 0.33532(13) 0.0297(5) Uani 1 1 d .
C1 C 1.2279(3) 0.8289(2) 0.24151(17) 0.0348(6) Uani 1 1 d .
C2 C 1.2839(3) 0.9071(3) 0.28324(19) 0.0406(7) Uani 1 1 d .
C3 C 1.4268(3) 0.9562(3) 0.2518(2) 0.0540(9) Uani 1 1 d .
H3 H 1.4683 1.0073 0.2802 0.065 Uiso 1 1 calc R
C4 C 1.5080(3) 0.9317(3) 0.1806(3) 0.0614(10) Uani 1 1 d .
H4 H 1.6041 0.9680 0.1589 0.074 Uiso 1 1 calc R
C5 C 1.4519(3) 0.8546(3) 0.1399(3) 0.0599(10) Uani 1 1 d .
H5 H 1.5105 0.8383 0.0906 0.072 Uiso 1 1 calc R
C6 C 1.3108(3) 0.8000(3) 0.1697(2) 0.0436(7) Uani 1 1 d .
C7 C 1.1931(4) 0.9438(3) 0.3581(2) 0.0529(8) Uani 1 1 d .
H7A H 1.2524 0.9997 0.3769 0.079 Uiso 1 1 calc R
H7B H 1.1703 0.8704 0.4041 0.079 Uiso 1 1 calc R
H7C H 1.0976 0.9850 0.3420 0.079 Uiso 1 1 calc R
C8 C 1.2518(4) 0.7173(3) 0.1232(2) 0.0591(9) Uani 1 1 d .
H8A H 1.1962 0.6502 0.1640 0.089 Uiso 1 1 calc R
H8B H 1.3378 0.6833 0.0906 0.089 Uiso 1 1 calc R
H8C H 1.1832 0.7646 0.0848 0.089 Uiso 1 1 calc R
C9 C 0.6941(3) 0.7476(2) 0.39047(16) 0.0325(6) Uani 1 1 d .
C10 C 0.5843(3) 0.6628(3) 0.39240(18) 0.0402(6) Uani 1 1 d .
C11 C 0.4498(3) 0.6625(3) 0.4487(2) 0.0527(8) Uani 1 1 d .
H11 H 0.3735 0.6057 0.4515 0.063 Uiso 1 1 calc R
C12 C 0.4257(4) 0.7428(3) 0.5002(2) 0.0563(9) Uani 1 1 d .
H12 H 0.3336 0.7408 0.5382 0.068 Uiso 1 1 calc R
C13 C 0.5344(4) 0.8254(3) 0.49669(19) 0.0500(8) Uani 1 1 d .
H13 H 0.5164 0.8807 0.5322 0.060 Uiso 1 1 calc R
C14 C 0.6707(3) 0.8299(3) 0.44212(17) 0.0384(6) Uani 1 1 d .
C15 C 0.6083(4) 0.5728(3) 0.3383(2) 0.0535(8) Uani 1 1 d .
H15A H 0.5999 0.6157 0.2796 0.080 Uiso 1 1 calc R
H15B H 0.5308 0.5099 0.3583 0.080 Uiso 1 1 calc R
H15C H 0.7099 0.5338 0.3416 0.080 Uiso 1 1 calc R
C16 C 0.7895(4) 0.9200(3) 0.4424(2) 0.0473(7) Uani 1 1 d .
H16A H 0.7464 0.9756 0.4774 0.071 Uiso 1 1 calc R
H16B H 0.8211 0.9675 0.3845 0.071 Uiso 1 1 calc R
H16C H 0.8782 0.8752 0.4655 0.071 Uiso 1 1 calc R
N17 N 0.8729(2) 0.80216(18) 0.16029(13) 0.0285(4) Uani 1 1 d .
C18 C 0.8591(3) 0.8895(2) 0.08692(15) 0.0289(5) Uani 1 1 d .
H18 H 0.8716 0.9731 0.0856 0.035 Uiso 1 1 calc R
C19 C 0.8283(3) 0.8612(2) 0.01653(16) 0.0312(5) Uani 1 1 d .
H19 H 0.8230 0.9243 -0.0335 0.037 Uiso 1 1 calc R
C20 C 0.8036(3) 0.7367(2) 0.01670(15) 0.0281(5) Uani 1 1 d .
C21 C 0.8342(3) 0.6466(2) 0.09106(16) 0.0323(6) Uani 1 1 d .
H21 H 0.8322 0.5619 0.0926 0.039 Uiso 1 1 calc R
C22 C 0.8661(3) 0.6813(2) 0.15922(16) 0.0328(6) Uani 1 1 d .
H22 H 0.8844 0.6197 0.2081 0.039 Uiso 1 1 calc R
N23 N 0.7526(2) 0.70764(19) -0.04705(13) 0.0329(5) Uani 1 1 d .
C24 C 0.7263(4) 0.8006(3) -0.12358(19) 0.0512(8) Uani 1 1 d .
H24A H 0.6693 0.8708 -0.1079 0.077 Uiso 1 1 calc R
H24B H 0.6674 0.7656 -0.1572 0.077 Uiso 1 1 calc R
H24C H 0.8244 0.8278 -0.1569 0.077 Uiso 1 1 calc R
C25 C 0.7293(4) 0.5796(3) -0.04635(19) 0.0444(7) Uani 1 1 d .
H25A H 0.8281 0.5391 -0.0587 0.067 Uiso 1 1 calc R
H25B H 0.6652 0.5773 -0.0893 0.067 Uiso 1 1 calc R
H25C H 0.6789 0.5369 0.0094 0.067 Uiso 1 1 calc R
C26 C 1.2025(4) 0.3810(3) 0.3109(2) 0.0535(8) Uani 1 1 d .
C27 C 0.7634(5) 0.2474(3) 0.2385(2) 0.0636(10) Uani 1 1 d .
S1 S 1.07082(8) 0.42395(6) 0.39510(4) 0.03335(16) Uani 1 1 d .
S2 S 0.76950(19) 0.27053(14) 0.12569(13) 0.0371(3) Uani 0.85 1 d P
S2' S 0.811(2) 0.255(2) 0.1215(13) 0.123(8) Uani 0.15 1 d P
O1 O 1.0097(2) 0.54512(16) 0.34282(11) 0.0359(4) Uani 1 1 d .
O2 O 1.1597(2) 0.44337(17) 0.45532(12) 0.0413(5) Uani 1 1 d .
O3 O 0.9573(3) 0.33468(19) 0.41849(13) 0.0519(5) Uani 1 1 d .
O4 O 0.6254(3) 0.3266(3) 0.1103(2) 0.0855(9) Uani 1 1 d .
O5 O 0.8955(2) 0.3507(2) 0.09135(16) 0.0570(6) Uani 1 1 d .
O6 O 0.7923(4) 0.1508(2) 0.11289(19) 0.0908(10) Uani 1 1 d .
F1 F 1.3123(2) 0.4594(3) 0.28262(15) 0.0840(7) Uani 1 1 d .
F2 F 1.1306(2) 0.37982(19) 0.24644(12) 0.0649(5) Uani 1 1 d .
F3 F 1.2612(3) 0.2707(2) 0.33932(16) 0.1072(10) Uani 1 1 d .
F4 F 0.7523(4) 0.3502(2) 0.26113(17) 0.1054(9) Uani 1 1 d .
F5 F 0.8927(3) 0.1903(2) 0.26539(17) 0.0937(8) Uani 1 1 d .
F6 F 0.6503(3) 0.1767(3) 0.28136(15) 0.0986(9) Uani 1 1 d .

loop_
_atom_site_aniso_label
_atom_site_aniso_U_11
_atom_site_aniso_U_22
_atom_site_aniso_U_33
_atom_site_aniso_U_23
_atom_site_aniso_U_13
_atom_site_aniso_U_12
P1 0.0379(3) 0.0284(3) 0.0250(3) -0.0071(3) -0.0058(3) -0.0016(3)
P2 0.0384(3) 0.0250(3) 0.0255(3) -0.0075(3) -0.0055(3) -0.0014(3)
N1 0.0356(11) 0.0297(11) 0.0269(11) -0.0040(9) -0.0051(9) -0.0030(9)
N2 0.0355(11) 0.0279(11) 0.0249(11) -0.0056(9) -0.0042(9) 0.0007(9)
C1 0.0315(13) 0.0305(14) 0.0390(15) -0.0013(12) -0.0065(11) -0.0015(11)
C2 0.0406(14) 0.0324(14) 0.0486(17) -0.0040(13) -0.0158(13) -0.0020(12)
C3 0.0370(15) 0.0396(17) 0.085(3) -0.0065(17) -0.0222(17) -0.0039(13)
C4 0.0319(15) 0.0402(18) 0.103(3) -0.0060(19) -0.0016(18) -0.0015(13)
C5 0.0416(16) 0.0471(19) 0.080(3) -0.0097(18) 0.0138(16) 0.0053(14)
C6 0.0391(14) 0.0373(15) 0.0488(18) -0.0064(13) 0.0023(13) 0.0026(12)
C7 0.064(2) 0.0508(19) 0.0517(19) -0.0200(16) -0.0157(16) -0.0126(16)
C8 0.061(2) 0.061(2) 0.054(2) -0.0247(17) 0.0120(16) -0.0023(17)
C9 0.0353(13) 0.0311(13) 0.0269(13) -0.0023(11) -0.0010(10) 0.0036(11)
C10 0.0378(14) 0.0390(15) 0.0390(16) 0.0000(13) -0.0061(12) -0.0015(12)
C11 0.0388(15) 0.0530(19) 0.055(2) 0.0053(16) -0.0019(14) -0.0046(14)
C12 0.0440(17) 0.059(2) 0.051(2) 0.0004(17) 0.0114(15) 0.0103(15)
C13 0.0533(18) 0.0485(18) 0.0394(17) -0.0065(14) 0.0068(14) 0.0151(15)
C14 0.0437(15) 0.0369(15) 0.0306(14) -0.0043(12) -0.0024(12) 0.0067(12)
C15 0.0514(17) 0.0522(19) 0.058(2) -0.0139(16) -0.0027(15) -0.0194(15)
C16 0.0608(18) 0.0437(17) 0.0412(17) -0.0225(14) -0.0010(14) 0.0057(14)
N17 0.0365(11) 0.0244(10) 0.0253(11) -0.0063(8) -0.0060(9) -0.0007(8)
C18 0.0338(12) 0.0232(12) 0.0281(13) -0.0052(10) -0.0005(10) -0.0018(10)
C19 0.0396(13) 0.0262(13) 0.0245(12) -0.0022(10) -0.0014(10) -0.0006(10)
C20 0.0303(12) 0.0285(13) 0.0254(12) -0.0082(10) -0.0020(10) 0.0014(10)
C21 0.0432(14) 0.0227(12) 0.0315(14) -0.0062(10) -0.0075(11) -0.0016(10)
C22 0.0460(14) 0.0233(12) 0.0289(13) -0.0041(10) -0.0093(11) 0.0009(11)
N23 0.0415(12) 0.0297(11) 0.0287(11) -0.0086(9) -0.0088(9) 0.0038(9)
C24 0.084(2) 0.0395(16) 0.0340(16) -0.0084(13) -0.0233(16) 0.0040(16)
C25 0.0607(18) 0.0354(15) 0.0435(17) -0.0155(13) -0.0155(14) -0.0048(13)
C26 0.062(2) 0.055(2) 0.0461(19) -0.0193(16) -0.0073(16) 0.0120(17)
C27 0.078(2) 0.052(2) 0.061(2) -0.0199(18) 0.004(2) -0.0183(19)
S1 0.0436(4) 0.0277(3) 0.0292(3) -0.0055(3) -0.0089(3) -0.0012(3)
S2 0.0470(6) 0.0240(5) 0.0408(8) -0.0099(5) -0.0028(6) -0.0040(4)
S2' 0.170(18) 0.127(13) 0.069(8) -0.045(9) 0.044(10) -0.041(12)
O1 0.0498(11) 0.0288(9) 0.0309(10) -0.0076(8) -0.0135(8) 0.0054(8)
O2 0.0511(11) 0.0378(11) 0.0377(11) -0.0068(9) -0.0195(9) 0.0017(9)
O3 0.0691(14) 0.0446(12) 0.0419(12) -0.0039(10) -0.0101(10) -0.0227(10)
O4 0.0557(15) 0.093(2) 0.095(2) 0.0089(17) -0.0219(14) -0.0054(14)
O5 0.0500(12) 0.0418(12) 0.0692(16) -0.0038(11) 0.0084(11) -0.0070(10)
O6 0.166(3) 0.0364(14) 0.0753(19) -0.0308(14) -0.0028(19) -0.0103(16)
F1 0.0489(11) 0.135(2) 0.0708(15) -0.0364(15) 0.0075(10) -0.0128(13)
F2 0.0820(13) 0.0770(14) 0.0448(11) -0.0334(10) -0.0082(10) 0.0027(11)
F3 0.149(2) 0.0871(18) 0.0812(17) -0.0308(14) -0.0195(16) 0.0747(17)
F4 0.163(3) 0.0881(18) 0.0822(18) -0.0565(15) -0.0052(17) -0.0134(17)
F5 0.1064(19) 0.0888(18) 0.0844(18) 0.0027(14) -0.0440(15) -0.0156(15)
F6 0.1067(18) 0.119(2) 0.0615(15) -0.0104(14) 0.0167(13) -0.0537(16)

loop_
_atom_type_symbol
_atom_type_description
_atom_type_scat_dispersion_real
_atom_type_scat_dispersion_imag
_atom_type_scat_source
C C 0.0033 0.0016 'International Tables Vol C Tables 4.2.6.8 and 6.1.1.4'
H H 0.0000 0.0000 'International Tables Vol C Tables 4.2.6.8 and 6.1.1.4'
N N 0.0061 0.0033 'International Tables Vol C Tables 4.2.6.8 and 6.1.1.4'
O O 0.0106 0.0060 'International Tables Vol C Tables 4.2.6.8 and 6.1.1.4'
F F 0.0171 0.0103 'International Tables Vol C Tables 4.2.6.8 and 6.1.1.4'
P P 0.1023 0.0942 'International Tables Vol C Tables 4.2.6.8 and 6.1.1.4'
S S 0.1246 0.1234 'International Tables Vol C Tables 4.2.6.8 and 6.1.1.4'

loop_
_geom_angle_atom_site_label_1
_geom_angle_atom_site_label_2
_geom_angle_atom_site_label_3
_geom_angle
N1 P1 N2 82.30(10)
N1 P1 O1 100.07(10)
N2 P1 O1 97.41(9)
N1 P1 P2 41.52(7)
N2 P1 P2 41.77(7)
O1 P1 P2 108.73(7)
N1 P2 N2 81.07(10)
N1 P2 N17 102.42(10)
N2 P2 N17 104.84(10)
N1 P2 P1 40.92(7)
N2 P2 P1 41.13(7)
N17 P2 P1 114.99(8)
C1 N1 P1 128.87(17)
C1 N1 P2 125.27(17)
P1 N1 P2 97.56(11)
C9 N2 P1 125.58(17)
C9 N2 P2 128.68(17)
P1 N2 P2 97.10(11)
C6 C1 C2 122.0(3)
C6 C1 N1 118.5(2)
C2 C1 N1 119.4(2)
C3 C2 C1 118.3(3)
C3 C2 C7 119.0(3)
C1 C2 C7 122.7(3)
C4 C3 C2 120.7(3)
C4 C3 H3 119.7
C2 C3 H3 119.7
C3 C4 C5 120.6(3)
C3 C4 H4 119.7
C5 C4 H4 119.7
C4 C5 C6 121.4(3)
C4 C5 H5 119.3
C6 C5 H5 119.3
C5 C6 C1 117.0(3)
C5 C6 C8 120.1(3)
C1 C6 C8 122.9(3)
C2 C7 H7A 109.5
C2 C7 H7B 109.5
H7A C7 H7B 109.5
C2 C7 H7C 109.5
H7A C7 H7C 109.5
H7B C7 H7C 109.5
C6 C8 H8A 109.5
C6 C8 H8B 109.5
H8A C8 H8B 109.5
C6 C8 H8C 109.5
H8A C8 H8C 109.5
H8B C8 H8C 109.5
C14 C9 C10 121.7(2)
C14 C9 N2 119.7(2)
C10 C9 N2 118.6(2)
C11 C10 C9 117.5(3)
C11 C10 C15 120.1(3)
C9 C10 C15 122.4(2)
C12 C11 C10 121.4(3)
C12 C11 H11 119.3
C10 C11 H11 119.3
C13 C12 C11 120.0(3)
C13 C12 H12 120.0
C11 C12 H12 120.0
C12 C13 C14 121.3(3)
C12 C13 H13 119.3
C14 C13 H13 119.3
C13 C14 C9 118.1(3)
C13 C14 C16 119.4(3)
C9 C14 C16 122.4(2)
C10 C15 H15A 109.5
C10 C15 H15B 109.5
H15A C15 H15B 109.5
C10 C15 H15C 109.5
H15A C15 H15C 109.5
H15B C15 H15C 109.5
C14 C16 H16A 109.5
C14 C16 H16B 109.5
H16A C16 H16B 109.5
C14 C16 H16C 109.5
H16A C16 H16C 109.5
H16B C16 H16C 109.5
C18 N17 C22 118.0(2)
C18 N17 P2 116.38(16)
C22 N17 P2 125.53(17)
C19 C18 N17 122.5(2)
C19 C18 H18 118.8
N17 C18 H18 118.8
C18 C19 C20 120.5(2)
C18 C19 H19 119.7
C20 C19 H19 119.7
N23 C20 C21 122.4(2)
N23 C20 C19 122.1(2)
C21 C20 C19 115.5(2)
C22 C21 C20 120.4(2)
C22 C21 H21 119.8
C20 C21 H21 119.8
C21 C22 N17 122.4(2)
C21 C22 H22 118.8
N17 C22 H22 118.8
C20 N23 C24 121.6(2)
C20 N23 C25 121.5(2)
C24 N23 C25 116.8(2)
N23 C24 H24A 109.5
N23 C24 H24B 109.5
H24A C24 H24B 109.5
N23 C24 H24C 109.5
H24A C24 H24C 109.5
H24B C24 H24C 109.5
N23 C25 H25A 109.5
N23 C25 H25B 109.5
H25A C25 H25B 109.5
N23 C25 H25C 109.5
H25A C25 H25C 109.5
H25B C25 H25C 109.5
F1 C26 F3 109.5(3)
F1 C26 F2 107.4(3)
F3 C26 F2 108.8(3)
F1 C26 S1 111.1(2)
F3 C26 S1 109.5(2)
F2 C26 S1 110.4(2)
F4 C27 F6 109.2(3)
F4 C27 F5 105.7(3)
F6 C27 F5 105.9(3)
F4 C27 S2 112.2(3)
F6 C27 S2 111.9(3)
F5 C27 S2 111.5(3)
F4 C27 S2' 117.4(7)
F6 C27 S2' 117.3(7)
F5 C27 S2' 99.4(7)
S2 C27 S2' 12.2(7)
O3 S1 O2 120.86(12)
O3 S1 O1 110.63(12)
O2 S1 O1 111.88(11)
O3 S1 C26 105.52(15)
O2 S1 C26 107.16(15)
O1 S1 C26 97.95(13)
O6 S2 O4 115.1(2)
O6 S2 O5 115.2(2)
O4 S2 O5 113.87(18)
O6 S2 C27 103.9(2)
O4 S2 C27 103.3(2)
O5 S2 C27 103.26(18)
O6 S2' O5 142.5(16)
O6 S2' O4 101.9(14)
O5 S2' O4 99.8(13)
O6 S2' C27 106.7(13)
O5 S2' C27 104.7(13)
O4 S2' C27 86.8(8)
S1 O1 P1 125.50(11)
S2 O4 S2' 4.4(7)
S2' O5 S2 15.9(9)
S2' O6 S2 15.8(10)

loop_
_geom_bond_atom_site_label_1
_geom_bond_atom_site_label_2
_geom_bond_distance
P1 N1 1.696(2)
P1 N2 1.702(2)
P1 O1 1.7994(19)
P1 P2 2.5676(11)
P2 N1 1.717(2)
P2 N2 1.724(2)
P2 N17 1.774(2)
N1 C1 1.445(3)
N2 C9 1.455(3)
C1 C6 1.399(4)
C1 C2 1.402(4)
C2 C3 1.389(4)
C2 C7 1.504(5)
C3 C4 1.364(5)
C3 H3 0.9500
C4 C5 1.381(5)
C4 H4 0.9500
C5 C6 1.396(4)
C5 H5 0.9500
C6 C8 1.508(5)
C7 H7A 0.9800
C7 H7B 0.9800
C7 H7C 0.9800
C8 H8A 0.9800
C8 H8B 0.9800
C8 H8C 0.9800
C9 C14 1.397(4)
C9 C10 1.399(4)
C10 C11 1.397(4)
C10 C15 1.498(4)
C11 C12 1.377(5)
C11 H11 0.9500
C12 C13 1.368(5)
C12 H12 0.9500
C13 C14 1.391(4)
C13 H13 0.9500
C14 C16 1.511(4)
C15 H15A 0.9800
C15 H15B 0.9800
C15 H15C 0.9800
C16 H16A 0.9800
C16 H16B 0.9800
C16 H16C 0.9800
N17 C18 1.371(3)
N17 C22 1.372(3)
C18 C19 1.349(4)
C18 H18 0.9500
C19 C20 1.433(3)
C19 H19 0.9500
C20 N23 1.325(3)
C20 C21 1.432(3)
C21 C22 1.353(4)
C21 H21 0.9500
C22 H22 0.9500
N23 C24 1.463(4)
N23 C25 1.468(3)
C24 H24A 0.9800
C24 H24B 0.9800
C24 H24C 0.9800
C25 H25A 0.9800
C25 H25B 0.9800
C25 H25C 0.9800
C26 F1 1.309(4)
C26 F3 1.316(4)
C26 F2 1.323(4)
C26 S1 1.820(3)
C27 F4 1.298(4)
C27 F6 1.322(4)
C27 F5 1.356(5)
C27 S2 1.808(5)
C27 S2' 1.90(2)
S1 O3 1.412(2)
S1 O2 1.4232(19)
S1 O1 1.5347(18)
S2 O6 1.415(3)
S2 O4 1.418(3)
S2 O5 1.438(3)
S2' O6 1.24(2)
S2' O5 1.30(2)
S2' O4 1.80(2)
